data_7035842
loop_
_publ_author_name
'Patel, Dipti'
'Wooles, Ashley'
'Cornish, Andrew D.'
'Steven, Lindsey'
'Davies, E. Stephen'
'Evans, David J.'
'McMaster, Jonathan'
'Lewis, William'
'Blake, Alexander J.'
'Liddle, Stephen T.'

_publ_section_title
;
 Synthesis and characterisation of halide, separated ion pair, and hydride
 cyclopentadienyl iron bis(diphenylphosphino)ethane derivatives.
;
_journal_issue 31
_journal_name_full 'Dalton transactions (Cambridge, England : 2003)'
_journal_page_first 14159
_journal_page_last 14177
_journal_paper_doi 10.1039/c5dt00704f
_journal_volume 44
_journal_year 2015
_chemical_formula_moiety '2(C36 H40 Fe N1 P2 Si), 2(I), 7(C2 H3 N1)'
_chemical_formula_sum 'C86 H101 Fe2 I2 N9 P4 Si2'
_chemical_formula_weight 1806.32
_chemical_name_systematic
; 
 ? 
;
_space_group_IT_number 2
_symmetry_cell_setting triclinic
_symmetry_space_group_name_Hall '-P 1'
_symmetry_space_group_name_H-M 'P -1'
_atom_sites_solution_hydrogens 'geom, Me from difmap'
_atom_sites_solution_primary direct
_atom_sites_solution_secondary difmap
_audit_creation_method
;
CrysAlisPro, Oxford Diffraction Ltd.,
Version 1.171.35.19 (release 27-10-2011 CrysAlis171 .NET)
(compiled Oct 27 2011,15:02:11)
;
_audit_update_record
;
2015-05-11 deposited with the CCDC.
2015-07-07 downloaded from the CCDC.
;
_cell_angle_alpha 112.925(3)
_cell_angle_beta 91.462(3)
_cell_angle_gamma 108.264(3)
_cell_formula_units_Z 2
_cell_length_a 16.1179(5)
_cell_length_b 17.3553(6)
_cell_length_c 18.4787(6)
_cell_measurement_reflns_used 14849
_cell_measurement_temperature 90(2)
_cell_measurement_theta_max 74.61
_cell_measurement_theta_min 3.35
_cell_volume 4456.1(3)
_computing_cell_refinement
;
CrysAlisPro, Agilent Technologies,
Version 1.171.35.19 (release 27-10-2011 CrysAlis171 .NET)
(compiled Oct 27 2011,15:02:11)
;
_computing_data_collection
;
CrysAlisPro, Agilent Technologies,
Version 1.171.35.19 (release 27-10-2011 CrysAlis171 .NET)
(compiled Oct 27 2011,15:02:11)
;
_computing_data_reduction
;
CrysAlisPro, Agilent Technologies,
Version 1.171.35.19 (release 27-10-2011 CrysAlis171 .NET)
(compiled Oct 27 2011,15:02:11)
;
_computing_molecular_graphics 'SHELXTL (Sheldrick, 2008)'
_computing_publication_material 'enCIFer(Allen et al.,2004);PLATON(Spek,2003)'
_computing_structure_refinement 'SHELXL97 (Sheldrick, 2008)'
_computing_structure_solution 'SHELXS97 (Sheldrick, 2008)'
_diffrn_ambient_temperature 90(2)
_diffrn_detector_area_resol_mean 10.3613
_diffrn_measured_fraction_theta_full 0.970
_diffrn_measured_fraction_theta_max 0.970
_diffrn_measurement_device_type 'SuperNova, Single source at offset), Atlas'
_diffrn_measurement_method '\w scans'
_diffrn_radiation_monochromator mirror
_diffrn_radiation_source 'SuperNova (Cu) X-ray Source'
_diffrn_radiation_type CuK\a
_diffrn_radiation_wavelength 1.54184
_diffrn_reflns_av_R_equivalents 0.0623
_diffrn_reflns_av_sigmaI/netI 0.0766
_diffrn_reflns_limit_h_max 17
_diffrn_reflns_limit_h_min -20
_diffrn_reflns_limit_k_max 21
_diffrn_reflns_limit_k_min -17
_diffrn_reflns_limit_l_max 22
_diffrn_reflns_limit_l_min -23
_diffrn_reflns_number 38678
_diffrn_reflns_theta_full 74.78
_diffrn_reflns_theta_max 74.78
_diffrn_reflns_theta_min 3.35
_diffrn_standards_decay_% 0
_diffrn_standards_number 0
_exptl_absorpt_coefficient_mu 9.345
_exptl_absorpt_correction_T_max 1.485
_exptl_absorpt_correction_T_min 0.840
_exptl_absorpt_correction_type gaussian
_exptl_absorpt_process_details
;
CrysAlisPro, Agilent Technologies,
Version 1.171.35.19 (release 27-10-2011 CrysAlis171 .NET)
(compiled Oct 27 2011,15:02:11)
Numerical absorption correction based on gaussian integration over
            a multifaceted crystal model
;
_exptl_crystal_colour red
_exptl_crystal_density_diffrn 1.346
_exptl_crystal_density_method 'not measured'
_exptl_crystal_description block
_exptl_crystal_F_000 1852
_exptl_crystal_size_max 0.4870
_exptl_crystal_size_mid 0.1631
_exptl_crystal_size_min 0.0537
_refine_diff_density_max 1.231
_refine_diff_density_min -1.224
_refine_diff_density_rms 0.111
_refine_ls_extinction_method none
_refine_ls_goodness_of_fit_ref 1.020
_refine_ls_hydrogen_treatment constr
_refine_ls_matrix_type full
_refine_ls_number_parameters 955
_refine_ls_number_reflns 17755
_refine_ls_number_restraints 165
_refine_ls_restrained_S_all 1.019
_refine_ls_R_factor_all 0.0728
_refine_ls_R_factor_gt 0.0493
_refine_ls_shift/su_max 0.001
_refine_ls_shift/su_mean 0.000
_refine_ls_structure_factor_coef Fsqd
_refine_ls_weighting_details 'calc w=1/[\s^2^(Fo^2^)+(0.0613P)^2^+3.1399P] where P=(Fo^2^+2Fc^2^)/3'
_refine_ls_weighting_scheme calc
_refine_ls_wR_factor_gt 0.1169
_refine_ls_wR_factor_ref 0.1270
_reflns_number_gt 13364
_reflns_number_total 17755
_reflns_threshold_expression I>2\s(I)
_cod_data_source_file c5dt00704f2.cif
_cod_data_source_block 3SIP
_cod_depositor_comments 'Adding full bibliography for 7035824--7035849.cif.'
_cod_database_code 7035842

loop_
_symmetry_equiv_pos_as_xyz
'x, y, z'
'-x, -y, -z'

loop_
_atom_site_label
_atom_site_type_symbol
_atom_site_fract_x
_atom_site_fract_y
_atom_site_fract_z
_atom_site_U_iso_or_equiv
_atom_site_adp_type
_atom_site_occupancy
_atom_site_symmetry_multiplicity
_atom_site_calc_flag
_atom_site_refinement_flags
_atom_site_disorder_assembly
_atom_site_disorder_group
I1 I 0.13414(2) 0.86365(2) 0.95075(2) 0.02818(8) Uani 1 1 d . . .
I2 I 0.289880(19) 0.269176(19) 0.598903(18) 0.02467(8) Uani 1 1 d . . .
Fe1 Fe 0.41155(4) 1.09789(4) 0.73840(4) 0.01344(13) Uani 1 1 d . . .
C1 C 0.3075(3) 1.0609(3) 0.8752(3) 0.0185(8) Uani 1 1 d . . .
H1A H 0.2599 1.0800 0.8612 0.022 Uiso 1 1 calc R . .
H1B H 0.2844 1.0231 0.9039 0.022 Uiso 1 1 calc R . .
C2 C 0.3887(3) 1.1420(3) 0.9264(3) 0.0180(8) Uani 1 1 d . . .
H2A H 0.4300 1.1230 0.9502 0.022 Uiso 1 1 calc R . .
H2B H 0.3703 1.1850 0.9703 0.022 Uiso 1 1 calc R . .
P1 P 0.34609(7) 0.99943(7) 0.78494(6) 0.0156(2) Uani 1 1 d . . .
C3 C 0.2483(3) 0.9053(3) 0.7223(3) 0.0199(9) Uani 1 1 d . . .
N109 N 1.0462(8) 0.8373(8) 0.3291(7) 0.054(3) Uiso 0.50 1 d PD A 2
N110 N -0.0014(10) 0.0257(7) 0.5132(8) 0.062(3) Uiso 0.50 1 d PD B -1
N103 N 0.1607(7) 0.3879(8) 0.0234(8) 0.062(3) Uiso 0.630(17) 1 d PD C 1
N107 N 0.1194(11) 0.4815(9) 0.8764(9) 0.077(4) Uiso 0.50 1 d PD D 2
N105 N 0.9647(8) 0.4521(9) 0.3103(8) 0.079(5) Uiso 0.537(14) 1 d PD E 1
N106 N 0.9127(14) 0.4812(10) 0.2625(14) 0.116(8) Uiso 0.463(14) 1 d PD E 2
N108 N 1.0050(9) 0.7546(9) 0.2590(9) 0.074(4) Uiso 0.50 1 d PD F 1
N104 N 0.1756(10) 0.4061(12) 1.0053(12) 0.052(5) Uiso 0.370(17) 1 d PD C 2
C111 C 0.8209(13) 0.3208(10) 0.2238(14) 0.083(9) Uiso 0.537(14) 1 d PD E 1
H11A H 0.8033 0.3267 0.1757 0.124 Uiso 0.537(14) 1 calc PR E 1
H11B H 0.7726 0.3190 0.2550 0.124 Uiso 0.537(14) 1 calc PR E 1
H11C H 0.8337 0.2655 0.2087 0.124 Uiso 0.537(14) 1 calc PR E 1
C4 C 0.2616(3) 0.8319(3) 0.6634(3) 0.0280(10) Uani 1 1 d . . .
H4 H 0.3201 0.8313 0.6592 0.034 Uiso 1 1 calc R . .
C5 C 0.1899(4) 0.7598(4) 0.6110(4) 0.0396(13) Uani 1 1 d . . .
H5 H 0.1998 0.7103 0.5712 0.048 Uiso 1 1 calc R . .
C6 C 0.1049(4) 0.7594(4) 0.6162(4) 0.0443(15) Uani 1 1 d . . .
H6 H 0.0560 0.7098 0.5805 0.053 Uiso 1 1 calc R . .
C7 C 0.0913(4) 0.8327(4) 0.6746(4) 0.0389(13) Uani 1 1 d . . .
H7 H 0.0328 0.8331 0.6785 0.047 Uiso 1 1 calc R . .
C8 C 0.1631(3) 0.9056(3) 0.7274(3) 0.0278(10) Uani 1 1 d . . .
H8 H 0.1533 0.9553 0.7668 0.033 Uiso 1 1 calc R . .
C9 C 0.4065(3) 0.9453(3) 0.8223(3) 0.0203(9) Uani 1 1 d . . .
C10 C 0.4962(3) 0.9598(3) 0.8178(3) 0.0200(9) Uani 1 1 d . . .
H10 H 0.5261 0.9959 0.7921 0.024 Uiso 1 1 calc R . .
C11 C 0.5421(3) 0.9217(3) 0.8506(3) 0.0236(9) Uani 1 1 d . . .
H11 H 0.6032 0.9321 0.8477 0.028 Uiso 1 1 calc R . .
C12 C 0.4980(4) 0.8688(3) 0.8875(3) 0.0296(11) Uani 1 1 d . . .
H12 H 0.5290 0.8431 0.9103 0.036 Uiso 1 1 calc R . .
C13 C 0.4089(4) 0.8532(4) 0.8911(3) 0.0332(12) Uani 1 1 d . . .
H13 H 0.3790 0.8155 0.9153 0.040 Uiso 1 1 calc R . .
C14 C 0.3622(3) 0.8921(3) 0.8594(3) 0.0259(10) Uani 1 1 d . . .
H14 H 0.3014 0.8823 0.8633 0.031 Uiso 1 1 calc R . .
P2 P 0.44459(7) 1.19589(7) 0.86329(6) 0.0155(2) Uani 1 1 d . . .
C15 C 0.4119(3) 1.2933(3) 0.8850(3) 0.0173(8) Uani 1 1 d . . .
C16 C 0.3982(3) 1.3174(3) 0.8230(3) 0.0193(8) Uani 1 1 d . . .
H16 H 0.4020 1.2810 0.7701 0.023 Uiso 1 1 calc R . .
C17 C 0.3790(3) 1.3947(3) 0.8386(3) 0.0236(9) Uani 1 1 d . . .
H17 H 0.3708 1.4114 0.7965 0.028 Uiso 1 1 calc R . .
C18 C 0.3719(4) 1.4475(3) 0.9155(3) 0.0284(10) Uani 1 1 d . . .
H18 H 0.3590 1.5002 0.9260 0.034 Uiso 1 1 calc R . .
C19 C 0.3838(4) 1.4228(3) 0.9766(3) 0.0288(11) Uani 1 1 d . . .
H19 H 0.3774 1.4578 1.0290 0.035 Uiso 1 1 calc R . .
C20 C 0.4051(3) 1.3469(3) 0.9618(3) 0.0257(10) Uani 1 1 d . . .
H20 H 0.4150 1.3315 1.0045 0.031 Uiso 1 1 calc R . .
C21 C 0.5620(3) 1.2473(3) 0.9101(3) 0.0175(8) Uani 1 1 d . . .
C22 C 0.6115(3) 1.3341(3) 0.9222(3) 0.0191(8) Uani 1 1 d . . .
H22 H 0.5840 1.3686 0.9082 0.023 Uiso 1 1 calc R . .
C23 C 0.7016(3) 1.3708(3) 0.9549(3) 0.0252(9) Uani 1 1 d . . .
H23 H 0.7351 1.4302 0.9631 0.030 Uiso 1 1 calc R . .
C24 C 0.7423(3) 1.3208(3) 0.9753(3) 0.0256(10) Uani 1 1 d . . .
H24 H 0.8032 1.3461 0.9984 0.031 Uiso 1 1 calc R . .
C25 C 0.6930(3) 1.2333(3) 0.9617(3) 0.0248(10) Uani 1 1 d . . .
H25 H 0.7211 1.1986 0.9747 0.030 Uiso 1 1 calc R . .
C26 C 0.6040(3) 1.1963(3) 0.9296(3) 0.0224(9) Uani 1 1 d . . .
H26 H 0.5712 1.1365 0.9206 0.027 Uiso 1 1 calc R . .
C27 C 0.4208(3) 1.0432(3) 0.6157(3) 0.0181(8) Uani 1 1 d . . .
C28 C 0.4509(3) 1.1396(3) 0.6483(3) 0.0188(8) Uani 1 1 d . . .
H28 H 0.4259 1.1732 0.6304 0.023 Uiso 1 1 calc R . .
C29 C 0.5232(3) 1.1762(3) 0.7109(3) 0.0187(8) Uani 1 1 d . . .
H29 H 0.5551 1.2379 0.7420 0.022 Uiso 1 1 calc R . .
C30 C 0.5395(3) 1.1033(3) 0.7188(3) 0.0183(8) Uani 1 1 d . . .
H30 H 0.5845 1.1079 0.7561 0.022 Uiso 1 1 calc R . .
C31 C 0.4765(3) 1.0229(3) 0.6611(3) 0.0176(8) Uani 1 1 d . . .
H31 H 0.4721 0.9644 0.6539 0.021 Uiso 1 1 calc R . .
Si1 Si 0.33884(8) 0.96382(8) 0.52242(7) 0.0199(2) Uani 1 1 d . . .
C32 C 0.3663(3) 0.8597(3) 0.4840(3) 0.0288(10) Uani 1 1 d . . .
H32A H 0.3619 0.8357 0.5244 0.043 Uiso 1 1 calc R . .
H32B H 0.4268 0.8734 0.4723 0.043 Uiso 1 1 calc R . .
H32C H 0.3247 0.8154 0.4352 0.043 Uiso 1 1 calc R . .
C33 C 0.2198(3) 0.9380(4) 0.5335(3) 0.0294(10) Uani 1 1 d . . .
H33A H 0.2054 0.9926 0.5495 0.044 Uiso 1 1 calc R . .
H33B H 0.2088 0.9148 0.5744 0.044 Uiso 1 1 calc R . .
H33C H 0.1825 0.8931 0.4826 0.044 Uiso 1 1 calc R . .
C34 C 0.3570(4) 1.0186(3) 0.4520(3) 0.0288(10) Uani 1 1 d . . .
H34A H 0.4203 1.0392 0.4491 0.043 Uiso 1 1 calc R . .
H34B H 0.3368 1.0697 0.4711 0.043 Uiso 1 1 calc R . .
H34C H 0.3235 0.9755 0.3990 0.043 Uiso 1 1 calc R . .
N1 N 0.2986(2) 1.1081(2) 0.7233(2) 0.0187(7) Uani 1 1 d . . .
C35 C 0.2311(3) 1.1116(3) 0.7096(3) 0.0212(9) Uani 1 1 d . . .
C36 C 0.1443(3) 1.1142(4) 0.6889(4) 0.0359(13) Uani 1 1 d . . .
H36A H 0.1170 1.1306 0.7368 0.054 Uiso 1 1 calc R . .
H36B H 0.1064 1.0552 0.6491 0.054 Uiso 1 1 calc R . .
H36C H 0.1512 1.1585 0.6670 0.054 Uiso 1 1 calc R . .
Fe2 Fe -0.33194(4) 0.49367(4) 0.70477(4) 0.01476(13) Uani 1 1 d . . .
C37 C -0.4097(3) 0.5584(3) 0.5791(3) 0.0205(9) Uani 1 1 d . . .
H37A H -0.3978 0.5749 0.5338 0.025 Uiso 1 1 calc R . .
H37B H -0.4744 0.5276 0.5726 0.025 Uiso 1 1 calc R . .
C38 C -0.3779(3) 0.6422(3) 0.6575(3) 0.0208(9) Uani 1 1 d . . .
H38A H -0.4177 0.6768 0.6631 0.025 Uiso 1 1 calc R . .
H38B H -0.3174 0.6805 0.6582 0.025 Uiso 1 1 calc R . .
P3 P -0.35048(7) 0.48416(7) 0.58084(6) 0.0164(2) Uani 1 1 d . . .
C39 C -0.2498(3) 0.5223(3) 0.5424(3) 0.0202(9) Uani 1 1 d . . .
C40 C -0.1851(4) 0.4874(4) 0.5475(4) 0.0377(13) Uani 1 1 d . . .
H40 H -0.1916 0.4508 0.5756 0.045 Uiso 1 1 calc R . .
C41 C -0.1105(4) 0.5049(5) 0.5121(4) 0.0469(16) Uani 1 1 d . . .
H41 H -0.0675 0.4787 0.5148 0.056 Uiso 1 1 calc R . .
C42 C -0.0985(4) 0.5603(4) 0.4732(4) 0.0378(13) Uani 1 1 d . . .
H42 H -0.0467 0.5740 0.4505 0.045 Uiso 1 1 calc R . .
C43 C -0.1629(4) 0.5953(5) 0.4680(4) 0.0465(16) Uani 1 1 d . . .
H43 H -0.1561 0.6322 0.4402 0.056 Uiso 1 1 calc R . .
C44 C -0.2373(4) 0.5774(4) 0.5025(4) 0.0399(14) Uani 1 1 d . . .
H44 H -0.2806 0.6030 0.4990 0.048 Uiso 1 1 calc R . .
C45 C -0.4138(3) 0.3777(3) 0.4950(3) 0.0195(9) Uani 1 1 d . . .
C46 C -0.4953(3) 0.3255(3) 0.5040(3) 0.0202(9) Uani 1 1 d . . .
H46 H -0.5169 0.3460 0.5528 0.024 Uiso 1 1 calc R . .
C47 C -0.5450(3) 0.2442(3) 0.4424(3) 0.0236(9) Uani 1 1 d . . .
H47 H -0.5997 0.2088 0.4494 0.028 Uiso 1 1 calc R . .
C48 C -0.5148(3) 0.2142(3) 0.3700(3) 0.0229(9) Uani 1 1 d . . .
H48 H -0.5485 0.1583 0.3278 0.027 Uiso 1 1 calc R . .
C49 C -0.4349(3) 0.2669(3) 0.3605(3) 0.0262(10) Uani 1 1 d . . .
H49 H -0.4143 0.2474 0.3111 0.031 Uiso 1 1 calc R . .
C50 C -0.3847(3) 0.3482(3) 0.4225(3) 0.0232(9) Uani 1 1 d . . .
H50 H -0.3302 0.3836 0.4152 0.028 Uiso 1 1 calc R . .
P4 P -0.37792(7) 0.60836(7) 0.74029(6) 0.0164(2) Uani 1 1 d . . .
C51 C -0.3093(3) 0.7113(3) 0.8248(3) 0.0202(9) Uani 1 1 d . . .
C52 C -0.3028(3) 0.7951(3) 0.8289(3) 0.0226(9) Uani 1 1 d . . .
H52 H -0.3330 0.7995 0.7866 0.027 Uiso 1 1 calc R . .
C53 C -0.2522(3) 0.8720(3) 0.8946(3) 0.0245(10) Uani 1 1 d . . .
H53 H -0.2473 0.9290 0.8971 0.029 Uiso 1 1 calc R . .
C54 C -0.2085(3) 0.8659(3) 0.9569(3) 0.0231(9) Uani 1 1 d . . .
H54 H -0.1742 0.9185 1.0021 0.028 Uiso 1 1 calc R . .
C55 C -0.2153(3) 0.7824(3) 0.9529(3) 0.0245(9) Uani 1 1 d . . .
H55 H -0.1851 0.7781 0.9952 0.029 Uiso 1 1 calc R . .
C56 C -0.2658(3) 0.7056(3) 0.8874(3) 0.0225(9) Uani 1 1 d . . .
H56 H -0.2707 0.6487 0.8852 0.027 Uiso 1 1 calc R . .
C57 C -0.4898(3) 0.5951(3) 0.7655(3) 0.0183(8) Uani 1 1 d . . .
C58 C -0.5029(3) 0.6463(3) 0.8405(3) 0.0245(10) Uani 1 1 d . . .
H58 H -0.4528 0.6893 0.8795 0.029 Uiso 1 1 calc R . .
C59 C -0.5865(3) 0.6364(3) 0.8600(3) 0.0275(10) Uani 1 1 d . . .
H59 H -0.5935 0.6713 0.9122 0.033 Uiso 1 1 calc R . .
C60 C -0.6601(3) 0.5752(3) 0.8032(3) 0.0284(11) Uani 1 1 d . . .
H60 H -0.7180 0.5688 0.8159 0.034 Uiso 1 1 calc R . .
C61 C -0.6491(3) 0.5231(3) 0.7275(3) 0.0267(10) Uani 1 1 d . . .
H61 H -0.6995 0.4814 0.6882 0.032 Uiso 1 1 calc R . .
C62 C -0.5641(3) 0.5322(3) 0.7092(3) 0.0248(10) Uani 1 1 d . . .
H62 H -0.5569 0.4952 0.6580 0.030 Uiso 1 1 calc R . .
C63 C -0.2960(3) 0.3953(3) 0.7265(3) 0.0180(8) Uani 1 1 d . . .
C64 C -0.3147(3) 0.4562(3) 0.7976(3) 0.0196(9) Uani 1 1 d . . .
H64 H -0.2739 0.4933 0.8460 0.024 Uiso 1 1 calc R . .
C65 C -0.4029(3) 0.4527(3) 0.7847(3) 0.0200(9) Uani 1 1 d . . .
H65 H -0.4314 0.4859 0.8226 0.024 Uiso 1 1 calc R . .
C66 C -0.4414(3) 0.3904(3) 0.7047(3) 0.0180(8) Uani 1 1 d . . .
H66 H -0.4999 0.3752 0.6793 0.022 Uiso 1 1 calc R . .
C67 C -0.3760(3) 0.3548(3) 0.6696(3) 0.0183(8) Uani 1 1 d . . .
H67 H -0.3843 0.3110 0.6167 0.022 Uiso 1 1 calc R . .
Si2 Si -0.19536(8) 0.36230(8) 0.72524(8) 0.0235(3) Uani 1 1 d . . .
C68 C -0.1489(4) 0.3422(4) 0.6307(4) 0.0386(13) Uani 1 1 d . . .
H68A H -0.1106 0.3994 0.6322 0.058 Uiso 1 1 calc R . .
H68B H -0.1975 0.3134 0.5854 0.058 Uiso 1 1 calc R . .
H68C H -0.1143 0.3034 0.6250 0.058 Uiso 1 1 calc R . .
C69 C -0.1089(4) 0.4515(4) 0.8111(4) 0.0403(14) Uani 1 1 d . . .
H69A H -0.1308 0.4562 0.8611 0.061 Uiso 1 1 calc R . .
H69B H -0.0952 0.5087 0.8071 0.061 Uiso 1 1 calc R . .
H69C H -0.0551 0.4364 0.8103 0.061 Uiso 1 1 calc R . .
C70 C -0.2303(3) 0.2564(3) 0.7401(3) 0.0285(10) Uani 1 1 d . . .
H70A H -0.2767 0.2095 0.6958 0.043 Uiso 1 1 calc R . .
H70B H -0.2531 0.2668 0.7904 0.043 Uiso 1 1 calc R . .
H70C H -0.1792 0.2377 0.7418 0.043 Uiso 1 1 calc R . .
N2 N -0.2135(2) 0.5765(2) 0.7283(2) 0.0199(8) Uani 1 1 d . . .
C71 C -0.1458(3) 0.6301(3) 0.7436(3) 0.0274(10) Uani 1 1 d . . .
C72 C -0.0594(4) 0.7019(5) 0.7644(5) 0.063(2) Uani 1 1 d . . .
H72A H -0.0312 0.7160 0.8178 0.095 Uiso 1 1 calc R . .
H72B H -0.0677 0.7552 0.7637 0.095 Uiso 1 1 calc R . .
H72C H -0.0217 0.6825 0.7256 0.095 Uiso 1 1 calc R . .
N100 N 0.6977(4) 0.0061(5) 0.7609(4) 0.0627(17) Uani 1 1 d D . .
C100 C 0.7661(4) 0.0577(5) 0.7917(4) 0.0454(15) Uani 1 1 d D . .
C101 C 0.8517(5) 0.1257(5) 0.8316(4) 0.062(2) Uani 1 1 d D . .
H10J H 0.8972 0.1120 0.7998 0.092 Uiso 1 1 calc R . .
H10K H 0.8657 0.1273 0.8842 0.092 Uiso 1 1 calc R . .
H10L H 0.8504 0.1840 0.8379 0.092 Uiso 1 1 calc R . .
N101 N -0.0855(4) -0.0936(4) 0.1481(4) 0.0535(14) Uani 1 1 d D . .
C102 C -0.0360(3) -0.0410(4) 0.1338(3) 0.0333(12) Uani 1 1 d D . .
C103 C 0.0264(4) 0.0247(4) 0.1130(4) 0.0390(13) Uani 1 1 d D . .
H10G H 0.0548 -0.0054 0.0700 0.059 Uiso 1 1 calc R . .
H10H H 0.0716 0.0679 0.1598 0.059 Uiso 1 1 calc R . .
H10I H -0.0051 0.0559 0.0953 0.059 Uiso 1 1 calc R . .
N102 N 0.1387(5) 0.1731(5) 0.3158(4) 0.076(2) Uani 1 1 d D . .
C118 C 1.0192(7) 0.8285(7) 0.3829(6) 0.034(2) Uiso 0.50 1 d PD A 2
C119 C 0.9828(10) 0.8121(9) 0.4483(8) 0.044(3) Uiso 0.50 1 d PD A 2
H11G H 0.9193 0.7773 0.4315 0.066 Uiso 0.50 1 calc PR A 2
H11H H 0.9917 0.8692 0.4935 0.066 Uiso 0.50 1 calc PR A 2
H11I H 1.0128 0.7787 0.4644 0.066 Uiso 0.50 1 calc PR A 2
C104 C 0.1517(5) 0.1312(5) 0.3464(4) 0.0533(18) Uani 1 1 d D . .
C105 C 0.1697(6) 0.0791(5) 0.3857(4) 0.064(2) Uani 1 1 d D . .
H10D H 0.1199 0.0225 0.3686 0.096 Uiso 1 1 calc R . .
H10E H 0.1775 0.1126 0.4436 0.096 Uiso 1 1 calc R . .
H10F H 0.2239 0.0669 0.3714 0.096 Uiso 1 1 calc R . .
C120 C 0.0101(9) 0.0953(7) 0.5177(8) 0.048(3) Uiso 0.50 1 d PD B -1
C121 C 0.0261(11) 0.1837(8) 0.5230(10) 0.054(4) Uiso 0.50 1 d PD B -1
H12A H 0.0019 0.2164 0.5682 0.081 Uiso 0.50 1 calc PR B -1
H12B H -0.0027 0.1797 0.4737 0.081 Uiso 0.50 1 calc PR B -1
H12C H 0.0901 0.2152 0.5307 0.081 Uiso 0.50 1 calc PR B -1
C106 C 0.0861(6) 0.3727(8) 0.0126(8) 0.050(3) Uiso 0.630(17) 1 d PD C 1
C107 C -0.0083(6) 0.3551(8) 0.0031(7) 0.053(3) Uiso 0.630(17) 1 d PD C 1
H10A H -0.0285 0.3532 -0.0483 0.079 Uiso 0.630(17) 1 calc PR C 1
H10B H -0.0209 0.4027 0.0463 0.079 Uiso 0.630(17) 1 calc PR C 1
H10C H -0.0394 0.2976 0.0048 0.079 Uiso 0.630(17) 1 calc PR C 1
C114 C 0.1317(12) 0.4156(9) 0.8506(10) 0.065(4) Uiso 0.50 1 d PD D 2
C115 C 0.1447(14) 0.3311(10) 0.8148(11) 0.076(5) Uiso 0.50 1 d PD D 2
H11D H 0.1670 0.3177 0.8566 0.114 Uiso 0.50 1 calc PR D 2
H11E H 0.1877 0.3342 0.7785 0.114 Uiso 0.50 1 calc PR D 2
H11F H 0.0881 0.2839 0.7849 0.114 Uiso 0.50 1 calc PR D 2
C110 C 0.8997(8) 0.3968(8) 0.2715(8) 0.049(3) Uiso 0.537(14) 1 d PD E 1
C113 C 0.8137(8) 0.3230(7) 0.2405(11) 0.033(4) Uiso 0.463(14) 1 d PD E 2
H11J H 0.8162 0.2789 0.1885 0.050 Uiso 0.463(14) 1 calc PR E 2
H11K H 0.7524 0.3210 0.2432 0.050 Uiso 0.463(14) 1 calc PR E 2
H11L H 0.8346 0.3093 0.2828 0.050 Uiso 0.463(14) 1 calc PR E 2
C112 C 0.8694(12) 0.4112(8) 0.2509(11) 0.056(4) Uiso 0.463(14) 1 d PD E 2
C116 C 0.9375(9) 0.6990(9) 0.2404(9) 0.055(3) Uiso 0.50 1 d PD F 1
C117 C 0.8501(11) 0.6328(13) 0.2214(14) 0.100(7) Uiso 0.50 1 d PD F 1
H11M H 0.8169 0.6299 0.1747 0.150 Uiso 0.50 1 calc PR F 1
H11N H 0.8191 0.6490 0.2668 0.150 Uiso 0.50 1 calc PR F 1
H11O H 0.8549 0.5744 0.2097 0.150 Uiso 0.50 1 calc PR F 1
C108 C 0.1049(13) 0.3563(15) 0.9816(17) 0.066(6) Uiso 0.370(17) 1 d PD C 2
C109 C 0.0188(16) 0.287(2) 0.957(2) 0.135(15) Uiso 0.370(17) 1 d PD C 2
H10M H 0.0178 0.2380 0.9071 0.202 Uiso 0.370(17) 1 calc PR C 2
H10N H -0.0262 0.3115 0.9493 0.202 Uiso 0.370(17) 1 calc PR C 2
H10O H 0.0061 0.2650 0.9985 0.202 Uiso 0.370(17) 1 calc PR C 2

loop_
_atom_site_aniso_label
_atom_site_aniso_U_11
_atom_site_aniso_U_22
_atom_site_aniso_U_33
_atom_site_aniso_U_23
_atom_site_aniso_U_13
_atom_site_aniso_U_12
I1 0.02526(15) 0.02785(16) 0.03444(18) 0.01385(13) 0.00462(12) 0.01218(12)
I2 0.02095(14) 0.02628(15) 0.02875(16) 0.01212(12) 0.00205(11) 0.01024(11)
Fe1 0.0144(3) 0.0135(3) 0.0145(3) 0.0057(2) 0.0023(2) 0.0079(2)
C1 0.020(2) 0.021(2) 0.021(2) 0.0101(18) 0.0084(17) 0.0133(17)
C2 0.021(2) 0.018(2) 0.016(2) 0.0041(17) 0.0049(16) 0.0122(17)
P1 0.0157(5) 0.0154(5) 0.0184(5) 0.0078(4) 0.0030(4) 0.0082(4)
C3 0.020(2) 0.018(2) 0.022(2) 0.0102(18) 0.0023(17) 0.0056(16)
C4 0.030(2) 0.024(2) 0.029(3) 0.009(2) -0.001(2) 0.012(2)
C5 0.046(3) 0.022(3) 0.037(3) 0.003(2) -0.008(3) 0.008(2)
C6 0.038(3) 0.034(3) 0.044(3) 0.013(3) -0.013(3) -0.002(2)
C7 0.020(2) 0.040(3) 0.054(4) 0.026(3) -0.004(2) -0.001(2)
C8 0.024(2) 0.033(3) 0.031(3) 0.017(2) 0.006(2) 0.010(2)
C9 0.024(2) 0.016(2) 0.021(2) 0.0062(18) 0.0014(17) 0.0094(17)
C10 0.022(2) 0.019(2) 0.021(2) 0.0081(18) 0.0001(17) 0.0105(17)
C11 0.026(2) 0.023(2) 0.025(2) 0.0066(19) 0.0001(18) 0.0165(18)
C12 0.041(3) 0.030(3) 0.029(3) 0.016(2) 0.003(2) 0.021(2)
C13 0.042(3) 0.035(3) 0.038(3) 0.025(2) 0.010(2) 0.020(2)
C14 0.034(3) 0.027(2) 0.026(3) 0.014(2) 0.011(2) 0.018(2)
P2 0.0173(5) 0.0146(5) 0.0164(5) 0.0059(4) 0.0018(4) 0.0088(4)
C15 0.019(2) 0.0144(19) 0.018(2) 0.0044(17) 0.0012(16) 0.0090(16)
C16 0.020(2) 0.018(2) 0.020(2) 0.0051(17) 0.0024(17) 0.0100(16)
C17 0.029(2) 0.026(2) 0.024(2) 0.014(2) 0.0067(19) 0.0159(19)
C18 0.039(3) 0.023(2) 0.029(3) 0.009(2) 0.003(2) 0.020(2)
C19 0.043(3) 0.025(2) 0.022(2) 0.006(2) 0.006(2) 0.021(2)
C20 0.036(3) 0.023(2) 0.021(2) 0.0096(19) -0.0003(19) 0.014(2)
C21 0.0169(19) 0.019(2) 0.016(2) 0.0065(17) -0.0002(16) 0.0068(16)
C22 0.021(2) 0.019(2) 0.018(2) 0.0061(17) 0.0045(17) 0.0100(17)
C23 0.023(2) 0.024(2) 0.024(2) 0.0081(19) 0.0034(18) 0.0054(18)
C24 0.018(2) 0.036(3) 0.021(2) 0.009(2) 0.0001(17) 0.0104(19)
C25 0.028(2) 0.032(2) 0.018(2) 0.009(2) 0.0029(18) 0.019(2)
C26 0.026(2) 0.021(2) 0.022(2) 0.0074(19) 0.0013(18) 0.0134(18)
C27 0.020(2) 0.019(2) 0.017(2) 0.0056(17) 0.0044(16) 0.0107(16)
C28 0.026(2) 0.022(2) 0.016(2) 0.0103(18) 0.0092(17) 0.0149(18)
C29 0.020(2) 0.020(2) 0.019(2) 0.0097(18) 0.0058(17) 0.0086(17)
C30 0.0170(19) 0.020(2) 0.021(2) 0.0077(18) 0.0058(16) 0.0122(16)
C31 0.020(2) 0.018(2) 0.017(2) 0.0054(17) 0.0064(16) 0.0099(16)
Si1 0.0202(5) 0.0209(6) 0.0176(6) 0.0053(5) 0.0024(4) 0.0094(5)
C32 0.032(3) 0.022(2) 0.027(3) 0.003(2) 0.002(2) 0.0117(19)
C33 0.024(2) 0.037(3) 0.025(3) 0.010(2) -0.0001(19) 0.011(2)
C34 0.035(3) 0.032(3) 0.018(2) 0.008(2) 0.006(2) 0.014(2)
N1 0.0211(18) 0.0199(18) 0.0185(19) 0.0087(15) 0.0026(14) 0.0110(14)
C35 0.024(2) 0.025(2) 0.020(2) 0.0108(19) 0.0063(17) 0.0125(18)
C36 0.023(2) 0.062(4) 0.045(3) 0.036(3) 0.013(2) 0.026(2)
Fe2 0.0150(3) 0.0124(3) 0.0185(3) 0.0069(3) 0.0008(2) 0.0066(2)
C37 0.020(2) 0.021(2) 0.022(2) 0.0093(18) -0.0017(17) 0.0105(17)
C38 0.026(2) 0.018(2) 0.021(2) 0.0094(18) -0.0017(18) 0.0110(17)
P3 0.0168(5) 0.0144(5) 0.0186(5) 0.0071(4) 0.0000(4) 0.0064(4)
C39 0.021(2) 0.018(2) 0.022(2) 0.0111(18) 0.0021(17) 0.0034(16)
C40 0.032(3) 0.049(3) 0.057(4) 0.041(3) 0.016(3) 0.021(2)
C41 0.036(3) 0.059(4) 0.074(5) 0.047(4) 0.027(3) 0.027(3)
C42 0.025(2) 0.050(3) 0.040(3) 0.029(3) 0.006(2) 0.001(2)
C43 0.031(3) 0.060(4) 0.068(4) 0.051(4) 0.007(3) 0.009(3)
C44 0.034(3) 0.043(3) 0.062(4) 0.042(3) 0.008(3) 0.012(2)
C45 0.024(2) 0.017(2) 0.022(2) 0.0087(18) 0.0039(17) 0.0121(17)
C46 0.022(2) 0.020(2) 0.019(2) 0.0068(18) 0.0028(17) 0.0092(17)
C47 0.024(2) 0.016(2) 0.027(2) 0.0092(19) -0.0048(18) 0.0023(17)
C48 0.029(2) 0.014(2) 0.025(2) 0.0033(18) -0.0022(19) 0.0128(18)
C49 0.032(2) 0.024(2) 0.019(2) 0.0017(19) 0.0006(19) 0.015(2)
C50 0.022(2) 0.025(2) 0.027(2) 0.013(2) 0.0049(18) 0.0110(18)
P4 0.0172(5) 0.0133(5) 0.0196(5) 0.0059(4) 0.0002(4) 0.0080(4)
C51 0.021(2) 0.019(2) 0.024(2) 0.0087(18) 0.0045(17) 0.0116(17)
C52 0.020(2) 0.020(2) 0.028(2) 0.0086(19) 0.0023(18) 0.0099(17)
C53 0.024(2) 0.014(2) 0.033(3) 0.0059(19) 0.0051(19) 0.0078(17)
C54 0.018(2) 0.020(2) 0.024(2) 0.0021(19) 0.0032(17) 0.0064(17)
C55 0.025(2) 0.025(2) 0.022(2) 0.0064(19) 0.0002(18) 0.0108(19)
C56 0.026(2) 0.021(2) 0.023(2) 0.0076(19) 0.0025(18) 0.0122(18)
C57 0.022(2) 0.0121(19) 0.019(2) 0.0030(16) -0.0015(17) 0.0090(16)
C58 0.027(2) 0.023(2) 0.028(3) 0.015(2) 0.0023(19) 0.0110(19)
C59 0.033(3) 0.024(2) 0.034(3) 0.014(2) 0.009(2) 0.017(2)
C60 0.021(2) 0.029(2) 0.048(3) 0.024(2) 0.010(2) 0.0146(19)
C61 0.023(2) 0.023(2) 0.033(3) 0.009(2) 0.000(2) 0.0105(18)
C62 0.025(2) 0.022(2) 0.030(3) 0.011(2) 0.0051(19) 0.0120(18)
C63 0.021(2) 0.016(2) 0.024(2) 0.0121(18) 0.0037(17) 0.0112(16)
C64 0.020(2) 0.018(2) 0.024(2) 0.0124(18) -0.0014(17) 0.0067(16)
C65 0.023(2) 0.020(2) 0.024(2) 0.0129(18) 0.0077(18) 0.0104(17)
C66 0.0139(18) 0.017(2) 0.026(2) 0.0138(18) 0.0019(16) 0.0041(15)
C67 0.023(2) 0.0105(18) 0.024(2) 0.0077(17) 0.0030(17) 0.0071(16)
Si2 0.0213(6) 0.0255(6) 0.0332(7) 0.0170(6) 0.0066(5) 0.0143(5)
C68 0.037(3) 0.050(3) 0.057(4) 0.037(3) 0.026(3) 0.030(3)
C69 0.021(2) 0.042(3) 0.062(4) 0.024(3) 0.000(2) 0.015(2)
C70 0.030(2) 0.032(3) 0.037(3) 0.021(2) 0.011(2) 0.020(2)
N2 0.0191(18) 0.0169(18) 0.026(2) 0.0096(16) 0.0027(15) 0.0087(15)
C71 0.025(2) 0.027(2) 0.033(3) 0.017(2) 0.001(2) 0.008(2)
C72 0.032(3) 0.052(4) 0.098(6) 0.044(4) -0.015(4) -0.010(3)
N100 0.044(3) 0.093(5) 0.061(4) 0.043(4) 0.020(3) 0.023(3)
C100 0.047(4) 0.078(5) 0.037(3) 0.037(3) 0.022(3) 0.039(4)
C101 0.061(4) 0.094(6) 0.046(4) 0.044(4) 0.007(3) 0.028(4)
N101 0.044(3) 0.074(4) 0.045(3) 0.031(3) 0.012(3) 0.016(3)
C102 0.029(3) 0.052(3) 0.026(3) 0.014(2) 0.007(2) 0.025(3)
C103 0.039(3) 0.042(3) 0.037(3) 0.016(3) 0.005(2) 0.016(3)
N102 0.071(5) 0.109(6) 0.055(4) 0.028(4) 0.003(3) 0.048(5)
C104 0.041(3) 0.080(5) 0.034(3) 0.008(3) 0.001(3) 0.035(4)
C105 0.077(5) 0.065(5) 0.035(4) 0.003(3) -0.013(4) 0.030(4)

loop_
_atom_type_symbol
_atom_type_description
_atom_type_scat_dispersion_real
_atom_type_scat_dispersion_imag
_atom_type_scat_source
C C 0.0181 0.0091 'International Tables Vol C Tables 4.2.6.8 and 6.1.1.4'
H H 0.0000 0.0000 'International Tables Vol C Tables 4.2.6.8 and 6.1.1.4'
Fe Fe -1.1336 3.1974 'International Tables Vol C Tables 4.2.6.8 and 6.1.1.4'
I I -0.3257 6.8362 'International Tables Vol C Tables 4.2.6.8 and 6.1.1.4'
N N 0.0311 0.0180 'International Tables Vol C Tables 4.2.6.8 and 6.1.1.4'
P P 0.2955 0.4335 'International Tables Vol C Tables 4.2.6.8 and 6.1.1.4'
Si Si 0.2541 0.3302 'International Tables Vol C Tables 4.2.6.8 and 6.1.1.4'

loop_
_geom_angle_atom_site_label_1
_geom_angle_atom_site_label_2
_geom_angle_atom_site_label_3
_geom_angle
N1 Fe1 C31 131.78(17)
N1 Fe1 C30 157.31(16)
C31 Fe1 C30 39.91(17)
N1 Fe1 C29 120.76(16)
C31 Fe1 C29 66.93(17)
C30 Fe1 C29 39.99(16)
N1 Fe1 C28 90.90(16)
C31 Fe1 C28 66.36(16)
C30 Fe1 C28 66.41(17)
C29 Fe1 C28 39.32(17)
N1 Fe1 C27 95.75(16)
C31 Fe1 C27 39.62(16)
C30 Fe1 C27 67.13(17)
C29 Fe1 C27 67.23(17)
C28 Fe1 C27 40.08(17)
N1 Fe1 P2 93.24(12)
C31 Fe1 P2 134.96(13)
C30 Fe1 P2 98.21(13)
C29 Fe1 P2 90.91(13)
C28 Fe1 P2 119.88(13)
C27 Fe1 P2 157.98(13)
N1 Fe1 P1 86.59(11)
C31 Fe1 P1 96.98(12)
C30 Fe1 P1 113.69(12)
C29 Fe1 P1 152.60(12)
C28 Fe1 P1 154.63(13)
C27 Fe1 P1 115.06(12)
P2 Fe1 P1 85.48(4)
C2 C1 P1 105.6(3)
C2 C1 H1A 110.6
P1 C1 H1A 110.6
C2 C1 H1B 110.6
P1 C1 H1B 110.6
H1A C1 H1B 108.8
C1 C2 P2 109.0(3)
C1 C2 H2A 109.9
P2 C2 H2A 109.9
C1 C2 H2B 109.9
P2 C2 H2B 109.9
H2A C2 H2B 108.3
C3 P1 C9 102.0(2)
C3 P1 C1 105.5(2)
C9 P1 C1 101.5(2)
C3 P1 Fe1 117.58(14)
C9 P1 Fe1 122.34(16)
C1 P1 Fe1 105.73(14)
C8 C3 C4 119.2(4)
C8 C3 P1 123.1(4)
C4 C3 P1 117.6(4)
C5 C4 C3 120.4(5)
C5 C4 H4 119.8
C3 C4 H4 119.8
C6 C5 C4 120.6(5)
C6 C5 H5 119.7
C4 C5 H5 119.7
C5 C6 C7 119.1(5)
C5 C6 H6 120.4
C7 C6 H6 120.4
C6 C7 C8 120.6(5)
C6 C7 H7 119.7
C8 C7 H7 119.7
C3 C8 C7 120.0(5)
C3 C8 H8 120.0
C7 C8 H8 120.0
C14 C9 C10 120.0(4)
C14 C9 P1 118.4(3)
C10 C9 P1 121.6(3)
C11 C10 C9 120.5(4)
C11 C10 H10 119.7
C9 C10 H10 119.7
C12 C11 C10 119.5(5)
C12 C11 H11 120.3
C10 C11 H11 120.3
C13 C12 C11 120.2(4)
C13 C12 H12 119.9
C11 C12 H12 119.9
C12 C13 C14 121.0(5)
C12 C13 H13 119.5
C14 C13 H13 119.5
C9 C14 C13 118.8(5)
C9 C14 H14 120.6
C13 C14 H14 120.6
C15 P2 C21 102.3(2)
C15 P2 C2 105.7(2)
C21 P2 C2 104.48(19)
C15 P2 Fe1 116.03(14)
C21 P2 Fe1 117.54(15)
C2 P2 Fe1 109.62(14)
C20 C15 C16 119.1(4)
C20 C15 P2 122.1(3)
C16 C15 P2 118.7(3)
C17 C16 C15 120.1(4)
C17 C16 H16 120.0
C15 C16 H16 120.0
C18 C17 C16 120.3(4)
C18 C17 H17 119.8
C16 C17 H17 119.8
C19 C18 C17 119.6(4)
C19 C18 H18 120.2
C17 C18 H18 120.2
C18 C19 C20 120.3(5)
C18 C19 H19 119.8
C20 C19 H19 119.8
C19 C20 C15 120.5(4)
C19 C20 H20 119.8
C15 C20 H20 119.8
C22 C21 C26 119.3(4)
C22 C21 P2 121.0(3)
C26 C21 P2 119.6(3)
C21 C22 C23 120.2(4)
C21 C22 H22 119.9
C23 C22 H22 119.9
C24 C23 C22 120.3(4)
C24 C23 H23 119.9
C22 C23 H23 119.9
C23 C24 C25 119.4(4)
C23 C24 H24 120.3
C25 C24 H24 120.3
C26 C25 C24 120.9(4)
C26 C25 H25 119.6
C24 C25 H25 119.6
C25 C26 C21 119.9(4)
C25 C26 H26 120.0
C21 C26 H26 120.0
C31 C27 C28 105.6(4)
C31 C27 Si1 127.6(3)
C28 C27 Si1 126.1(3)
C31 C27 Fe1 68.5(2)
C28 C27 Fe1 69.2(2)
Si1 C27 Fe1 134.2(2)
C29 C28 C27 109.6(4)
C29 C28 Fe1 70.3(2)
C27 C28 Fe1 70.8(2)
C29 C28 H28 125.2
C27 C28 H28 125.2
Fe1 C28 H28 125.3
C28 C29 C30 107.4(4)
C28 C29 Fe1 70.4(2)
C30 C29 Fe1 69.5(2)
C28 C29 H29 126.3
C30 C29 H29 126.3
Fe1 C29 H29 125.4
C31 C30 C29 107.8(4)
C31 C30 Fe1 69.8(2)
C29 C30 Fe1 70.5(2)
C31 C30 H30 126.1
C29 C30 H30 126.1
Fe1 C30 H30 125.1
C30 C31 C27 109.7(4)
C30 C31 Fe1 70.3(2)
C27 C31 Fe1 71.9(2)
C30 C31 H31 125.2
C27 C31 H31 125.2
Fe1 C31 H31 124.3
C33 Si1 C32 110.6(2)
C33 Si1 C34 106.9(2)
C32 Si1 C34 111.2(2)
C33 Si1 C27 115.7(2)
C32 Si1 C27 106.1(2)
C34 Si1 C27 106.2(2)
Si1 C32 H32A 109.5
Si1 C32 H32B 109.5
H32A C32 H32B 109.5
Si1 C32 H32C 109.5
H32A C32 H32C 109.5
H32B C32 H32C 109.5
Si1 C33 H33A 109.5
Si1 C33 H33B 109.5
H33A C33 H33B 109.5
Si1 C33 H33C 109.5
H33A C33 H33C 109.5
H33B C33 H33C 109.5
Si1 C34 H34A 109.5
Si1 C34 H34B 109.5
H34A C34 H34B 109.5
Si1 C34 H34C 109.5
H34A C34 H34C 109.5
H34B C34 H34C 109.5
C35 N1 Fe1 176.0(4)
N1 C35 C36 177.9(5)
C35 C36 H36A 109.5
C35 C36 H36B 109.5
H36A C36 H36B 109.5
C35 C36 H36C 109.5
H36A C36 H36C 109.5
H36B C36 H36C 109.5
N2 Fe2 C66 160.58(15)
N2 Fe2 C65 126.65(17)
C66 Fe2 C65 39.83(18)
N2 Fe2 C64 94.76(17)
C66 Fe2 C64 66.48(16)
C65 Fe2 C64 39.38(17)
N2 Fe2 C67 129.02(16)
C66 Fe2 C67 39.95(17)
C65 Fe2 C67 66.44(17)
C64 Fe2 C67 65.88(17)
N2 Fe2 C63 95.28(16)
C66 Fe2 C63 67.28(16)
C65 Fe2 C63 67.00(16)
C64 Fe2 C63 39.79(18)
C67 Fe2 C63 39.47(16)
N2 Fe2 P4 88.02(11)
C66 Fe2 P4 103.68(12)
C65 Fe2 P4 89.60(12)
C64 Fe2 P4 113.31(13)
C67 Fe2 P4 142.77(13)
C63 Fe2 P4 153.03(13)
N2 Fe2 P3 91.93(12)
C66 Fe2 P3 104.09(13)
C65 Fe2 P3 141.05(13)
C64 Fe2 P3 159.43(13)
C67 Fe2 P3 94.93(13)
C63 Fe2 P3 120.22(13)
P4 Fe2 P3 86.31(4)
C38 C37 P3 108.6(3)
C38 C37 H37A 110.0
P3 C37 H37A 110.0
C38 C37 H37B 110.0
P3 C37 H37B 110.0
H37A C37 H37B 108.4
C37 C38 P4 108.7(3)
C37 C38 H38A 109.9
P4 C38 H38A 109.9
C37 C38 H38B 109.9
P4 C38 H38B 109.9
H38A C38 H38B 108.3
C39 P3 C37 103.6(2)
C39 P3 C45 101.2(2)
C37 P3 C45 102.97(19)
C39 P3 Fe2 116.35(15)
C37 P3 Fe2 108.56(15)
C45 P3 Fe2 122.03(14)
C40 C39 C44 118.1(5)
C40 C39 P3 117.0(3)
C44 C39 P3 124.6(4)
C39 C40 C41 121.1(5)
C39 C40 H40 119.5
C41 C40 H40 119.5
C42 C41 C40 120.3(5)
C42 C41 H41 119.8
C40 C41 H41 119.8
C43 C42 C41 118.8(5)
C43 C42 H42 120.6
C41 C42 H42 120.6
C42 C43 C44 120.9(5)
C42 C43 H43 119.5
C44 C43 H43 119.5
C43 C44 C39 120.8(5)
C43 C44 H44 119.6
C39 C44 H44 119.6
C50 C45 C46 118.9(4)
C50 C45 P3 123.1(4)
C46 C45 P3 117.9(3)
C47 C46 C45 120.6(4)
C47 C46 H46 119.7
C45 C46 H46 119.7
C46 C47 C48 120.3(4)
C46 C47 H47 119.9
C48 C47 H47 119.9
C49 C48 C47 119.1(4)
C49 C48 H48 120.4
C47 C48 H48 120.4
C48 C49 C50 120.6(5)
C48 C49 H49 119.7
C50 C49 H49 119.7
C45 C50 C49 120.5(5)
C45 C50 H50 119.8
C49 C50 H50 119.8
C51 P4 C38 103.6(2)
C51 P4 C57 102.2(2)
C38 P4 C57 104.2(2)
C51 P4 Fe2 116.91(14)
C38 P4 Fe2 108.80(15)
C57 P4 Fe2 119.34(13)
C56 C51 C52 119.5(4)
C56 C51 P4 119.2(3)
C52 C51 P4 121.2(3)
C53 C52 C51 120.0(4)
C53 C52 H52 120.0
C51 C52 H52 120.0
C52 C53 C54 120.2(4)
C52 C53 H53 119.9
C54 C53 H53 119.9
C53 C54 C55 119.7(4)
C53 C54 H54 120.1
C55 C54 H54 120.1
C56 C55 C54 120.2(4)
C56 C55 H55 119.9
C54 C55 H55 119.9
C55 C56 C51 120.4(4)
C55 C56 H56 119.8
C51 C56 H56 119.8
C58 C57 C62 118.1(4)
C58 C57 P4 121.5(3)
C62 C57 P4 120.4(3)
C59 C58 C57 121.9(5)
C59 C58 H58 119.1
C57 C58 H58 119.1
C58 C59 C60 119.7(5)
C58 C59 H59 120.2
C60 C59 H59 120.2
C59 C60 C61 119.7(5)
C59 C60 H60 120.1
C61 C60 H60 120.1
C60 C61 C62 120.0(5)
C60 C61 H61 120.0
C62 C61 H61 120.0
C57 C62 C61 120.6(5)
C57 C62 H62 119.7
C61 C62 H62 119.7
C67 C63 C64 105.4(4)
C67 C63 Si2 130.2(3)
C64 C63 Si2 122.9(3)
C67 C63 Fe2 69.1(2)
C64 C63 Fe2 68.8(2)
Si2 C63 Fe2 137.1(2)
C65 C64 C63 109.8(4)
C65 C64 Fe2 70.2(2)
C63 C64 Fe2 71.4(2)
C65 C64 H64 125.1
C63 C64 H64 125.1
Fe2 C64 H64 124.9
C64 C65 C66 107.9(4)
C64 C65 Fe2 70.4(3)
C66 C65 Fe2 69.7(2)
C64 C65 H65 126.1
C66 C65 H65 126.1
Fe2 C65 H65 125.4
C65 C66 C67 107.4(4)
C65 C66 Fe2 70.5(2)
C67 C66 Fe2 70.7(2)
C65 C66 H66 126.3
C67 C66 H66 126.3
Fe2 C66 H66 124.1
C66 C67 C63 109.6(4)
C66 C67 Fe2 69.4(2)
C63 C67 Fe2 71.4(2)
C66 C67 H67 125.2
C63 C67 H67 125.2
Fe2 C67 H67 125.6
C69 Si2 C68 109.8(3)
C69 Si2 C70 108.9(3)
C68 Si2 C70 108.9(2)
C69 Si2 C63 108.4(2)
C68 Si2 C63 114.3(2)
C70 Si2 C63 106.5(2)
Si2 C68 H68A 109.5
Si2 C68 H68B 109.5
H68A C68 H68B 109.5
Si2 C68 H68C 109.5
H68A C68 H68C 109.5
H68B C68 H68C 109.5
Si2 C69 H69A 109.5
Si2 C69 H69B 109.5
H69A C69 H69B 109.5
Si2 C69 H69C 109.5
H69A C69 H69C 109.5
H69B C69 H69C 109.5
Si2 C70 H70A 109.5
Si2 C70 H70B 109.5
H70A C70 H70B 109.5
Si2 C70 H70C 109.5
H70A C70 H70C 109.5
H70B C70 H70C 109.5
C71 N2 Fe2 175.2(4)
N2 C71 C72 178.1(6)
C71 C72 H72A 109.5
C71 C72 H72B 109.5
H72A C72 H72B 109.5
C71 C72 H72C 109.5
H72A C72 H72C 109.5
H72B C72 H72C 109.5
N100 C100 C101 178.0(8)
C100 C101 H10J 109.5
C100 C101 H10K 109.5
H10J C101 H10K 109.5
C100 C101 H10L 109.5
H10J C101 H10L 109.5
H10K C101 H10L 109.5
N101 C102 C103 178.3(7)
C102 C103 H10G 109.5
C102 C103 H10H 109.5
H10G C103 H10H 109.5
C102 C103 H10I 109.5
H10G C103 H10I 109.5
H10H C103 H10I 109.5
N109 C118 C119 176.8(14)
C118 C119 H11G 109.5
C118 C119 H11H 109.5
H11G C119 H11H 109.5
C118 C119 H11I 109.5
H11G C119 H11I 109.5
H11H C119 H11I 109.5
N102 C104 C105 179.1(9)
C104 C105 H10D 109.5
C104 C105 H10E 109.5
H10D C105 H10E 109.5
C104 C105 H10F 109.5
H10D C105 H10F 109.5
H10E C105 H10F 109.5
N110 C120 C121 179.1(17)
N103 C106 C107 177.3(15)
N107 C114 C115 178(2)
C114 C115 H11D 109.5
C114 C115 H11E 109.5
H11D C115 H11E 109.5
C114 C115 H11F 109.5
H11D C115 H11F 109.5
H11E C115 H11F 109.5
N105 C110 C111 174.4(18)
C112 C113 H11J 109.5
C112 C113 H11K 109.5
H11J C113 H11K 109.5
C112 C113 H11L 109.5
H11J C113 H11L 109.5
H11K C113 H11L 109.5
N106 C112 C113 177(2)
N108 C116 C117 176(2)
N104 C108 C109 172(3)
C108 C109 H10M 109.5
C108 C109 H10N 109.5
H10M C109 H10N 109.5
C108 C109 H10O 109.5
H10M C109 H10O 109.5
H10N C109 H10O 109.5

loop_
_geom_bond_atom_site_label_1
_geom_bond_atom_site_label_2
_geom_bond_distance
Fe1 N1 1.908(4)
Fe1 C31 2.076(4)
Fe1 C30 2.082(4)
Fe1 C29 2.097(4)
Fe1 C28 2.098(4)
Fe1 C27 2.120(4)
Fe1 P2 2.1940(12)
Fe1 P1 2.1986(12)
C1 C2 1.527(6)
C1 P1 1.841(4)
C1 H1A 0.9900
C1 H1B 0.9900
C2 P2 1.850(4)
C2 H2A 0.9900
C2 H2B 0.9900
P1 C3 1.820(5)
P1 C9 1.831(4)
C3 C8 1.380(7)
C3 C4 1.399(7)
N109 C118 1.140(10)
N110 C120 1.131(11)
N103 C106 1.141(10)
N107 C114 1.138(11)
N105 C110 1.153(12)
N106 C112 1.127(13)
N108 C116 1.140(11)
N104 C108 1.139(12)
C111 C110 1.454(16)
C111 H11A 0.9800
C111 H11B 0.9800
C111 H11C 0.9800
C4 C5 1.390(7)
C4 H4 0.9500
C5 C6 1.373(9)
C5 H5 0.9500
C6 C7 1.397(9)
C6 H6 0.9500
C7 C8 1.398(7)
C7 H7 0.9500
C8 H8 0.9500
C9 C14 1.392(7)
C9 C10 1.397(6)
C10 C11 1.396(6)
C10 H10 0.9500
C11 C12 1.384(7)
C11 H11 0.9500
C12 C13 1.383(8)
C12 H12 0.9500
C13 C14 1.404(7)
C13 H13 0.9500
C14 H14 0.9500
P2 C15 1.827(4)
P2 C21 1.839(4)
C15 C20 1.392(7)
C15 C16 1.398(6)
C16 C17 1.393(6)
C16 H16 0.9500
C17 C18 1.389(7)
C17 H17 0.9500
C18 C19 1.385(7)
C18 H18 0.9500
C19 C20 1.390(6)
C19 H19 0.9500
C20 H20 0.9500
C21 C22 1.390(6)
C21 C26 1.408(6)
C22 C23 1.399(6)
C22 H22 0.9500
C23 C24 1.386(7)
C23 H23 0.9500
C24 C25 1.392(7)
C24 H24 0.9500
C25 C26 1.380(7)
C25 H25 0.9500
C26 H26 0.9500
C27 C31 1.423(6)
C27 C28 1.446(6)
C27 Si1 1.872(5)
C28 C29 1.412(6)
C28 H28 0.9500
C29 C30 1.429(6)
C29 H29 0.9500
C30 C31 1.419(6)
C30 H30 0.9500
C31 H31 0.9500
Si1 C33 1.865(5)
Si1 C32 1.866(5)
Si1 C34 1.868(5)
C32 H32A 0.9800
C32 H32B 0.9800
C32 H32C 0.9800
C33 H33A 0.9800
C33 H33B 0.9800
C33 H33C 0.9800
C34 H34A 0.9800
C34 H34B 0.9800
C34 H34C 0.9800
N1 C35 1.136(6)
C35 C36 1.459(6)
C36 H36A 0.9800
C36 H36B 0.9800
C36 H36C 0.9800
Fe2 N2 1.911(4)
Fe2 C66 2.084(4)
Fe2 C65 2.095(4)
Fe2 C64 2.098(4)
Fe2 C67 2.102(4)
Fe2 C63 2.133(4)
Fe2 P4 2.2077(11)
Fe2 P3 2.2362(12)
C37 C38 1.526(6)
C37 P3 1.838(4)
C37 H37A 0.9900
C37 H37B 0.9900
C38 P4 1.840(4)
C38 H38A 0.9900
C38 H38B 0.9900
P3 C39 1.825(5)
P3 C45 1.850(5)
C39 C40 1.376(7)
C39 C44 1.391(6)
C40 C41 1.390(8)
C40 H40 0.9500
C41 C42 1.381(8)
C41 H41 0.9500
C42 C43 1.375(8)
C42 H42 0.9500
C43 C44 1.378(9)
C43 H43 0.9500
C44 H44 0.9500
C45 C50 1.387(7)
C45 C46 1.398(6)
C46 C47 1.387(6)
C46 H46 0.9500
C47 C48 1.395(7)
C47 H47 0.9500
C48 C49 1.388(7)
C48 H48 0.9500
C49 C50 1.391(7)
C49 H49 0.9500
C50 H50 0.9500
P4 C51 1.831(5)
P4 C57 1.841(5)
C51 C56 1.389(6)
C51 C52 1.398(6)
C52 C53 1.388(7)
C52 H52 0.9500
C53 C54 1.390(7)
C53 H53 0.9500
C54 C55 1.391(7)
C54 H54 0.9500
C55 C56 1.385(7)
C55 H55 0.9500
C56 H56 0.9500
C57 C58 1.389(7)
C57 C62 1.392(6)
C58 C59 1.380(7)
C58 H58 0.9500
C59 C60 1.384(7)
C59 H59 0.9500
C60 C61 1.391(8)
C60 H60 0.9500
C61 C62 1.395(7)
C61 H61 0.9500
C62 H62 0.9500
C63 C67 1.430(6)
C63 C64 1.440(7)
C63 Si2 1.881(4)
C64 C65 1.413(6)
C64 H64 0.9500
C65 C66 1.423(6)
C65 H65 0.9500
C66 C67 1.430(6)
C66 H66 0.9500
C67 H67 0.9500
Si2 C69 1.865(6)
Si2 C68 1.868(6)
Si2 C70 1.876(5)
C68 H68A 0.9800
C68 H68B 0.9800
C68 H68C 0.9800
C69 H69A 0.9800
C69 H69B 0.9800
C69 H69C 0.9800
C70 H70A 0.9800
C70 H70B 0.9800
C70 H70C 0.9800
N2 C71 1.131(6)
C71 C72 1.466(8)
C72 H72A 0.9800
C72 H72B 0.9800
C72 H72C 0.9800
N100 C100 1.137(8)
C100 C101 1.446(9)
C101 H10J 0.9800
C101 H10K 0.9800
C101 H10L 0.9800
N101 C102 1.130(7)
C102 C103 1.449(7)
C103 H10G 0.9800
C103 H10H 0.9800
C103 H10I 0.9800
N102 C104 1.141(8)
C118 C119 1.444(11)
C119 H11G 0.9800
C119 H11H 0.9800
C119 H11I 0.9800
C104 C105 1.447(8)
C105 H10D 0.9800
C105 H10E 0.9800
C105 H10F 0.9800
C120 C121 1.437(11)
C121 H12A 0.9800
C121 H12B 0.9800
C121 H12C 0.9800
C106 C107 1.446(11)
C107 H10A 0.9800
C107 H10B 0.9800
C107 H10C 0.9800
C114 C115 1.441(12)
C115 H11D 0.9800
C115 H11E 0.9800
C115 H11F 0.9800
C113 C112 1.444(16)
C113 H11J 0.9800
C113 H11K 0.9800
C113 H11L 0.9800
C116 C117 1.440(12)
C117 H11M 0.9800
C117 H11N 0.9800
C117 H11O 0.9800
C108 C109 1.439(13)
C109 H10M 0.9800
C109 H10N 0.9800
C109 H10O 0.9800

loop_
_geom_torsion_atom_site_label_1
_geom_torsion_atom_site_label_2
_geom_torsion_atom_site_label_3
_geom_torsion_atom_site_label_4
_geom_torsion
P1 C1 C2 P2 47.3(3)
C2 C1 P1 C3 -177.8(3)
C2 C1 P1 C9 76.1(3)
C2 C1 P1 Fe1 -52.5(3)
N1 Fe1 P1 C3 54.1(2)
C31 Fe1 P1 C3 -77.6(2)
C30 Fe1 P1 C3 -115.4(2)
C29 Fe1 P1 C3 -129.2(3)
C28 Fe1 P1 C3 -30.8(3)
C27 Fe1 P1 C3 -40.7(2)
P2 Fe1 P1 C3 147.60(17)
N1 Fe1 P1 C9 -178.4(2)
C31 Fe1 P1 C9 49.9(2)
C30 Fe1 P1 C9 12.1(2)
C29 Fe1 P1 C9 -1.6(3)
C28 Fe1 P1 C9 96.7(3)
C27 Fe1 P1 C9 86.9(2)
P2 Fe1 P1 C9 -84.86(18)
N1 Fe1 P1 C1 -63.31(18)
C31 Fe1 P1 C1 165.01(19)
C30 Fe1 P1 C1 127.2(2)
C29 Fe1 P1 C1 113.4(3)
C28 Fe1 P1 C1 -148.2(3)
C27 Fe1 P1 C1 -158.07(19)
P2 Fe1 P1 C1 30.22(15)
C9 P1 C3 C8 130.3(4)
C1 P1 C3 C8 24.6(4)
Fe1 P1 C3 C8 -93.0(4)
C9 P1 C3 C4 -53.4(4)
C1 P1 C3 C4 -159.2(3)
Fe1 P1 C3 C4 83.3(4)
C8 C3 C4 C5 -0.4(7)
P1 C3 C4 C5 -176.8(4)
C3 C4 C5 C6 -0.1(8)
C4 C5 C6 C7 0.4(9)
C5 C6 C7 C8 -0.2(9)
C4 C3 C8 C7 0.5(7)
P1 C3 C8 C7 176.8(4)
C6 C7 C8 C3 -0.2(8)
C3 P1 C9 C14 -53.6(4)
C1 P1 C9 C14 55.2(4)
Fe1 P1 C9 C14 172.4(3)
C3 P1 C9 C10 129.6(4)
C1 P1 C9 C10 -121.6(4)
Fe1 P1 C9 C10 -4.5(5)
C14 C9 C10 C11 -0.4(7)
P1 C9 C10 C11 176.4(4)
C9 C10 C11 C12 0.4(7)
C10 C11 C12 C13 0.5(8)
C11 C12 C13 C14 -1.5(8)
C10 C9 C14 C13 -0.6(7)
P1 C9 C14 C13 -177.5(4)
C12 C13 C14 C9 1.6(8)
C1 C2 P2 C15 101.8(3)
C1 C2 P2 C21 -150.7(3)
C1 C2 P2 Fe1 -23.9(3)
N1 Fe1 P2 C15 -40.0(2)
C31 Fe1 P2 C15 138.4(2)
C30 Fe1 P2 C15 120.4(2)
C29 Fe1 P2 C15 80.9(2)
C28 Fe1 P2 C15 52.9(2)
C27 Fe1 P2 C15 74.1(3)
P1 Fe1 P2 C15 -126.28(17)
N1 Fe1 P2 C21 -161.36(19)
C31 Fe1 P2 C21 17.0(2)
C30 Fe1 P2 C21 -0.99(19)
C29 Fe1 P2 C21 -40.48(19)
C28 Fe1 P2 C21 -68.5(2)
C27 Fe1 P2 C21 -47.3(3)
P1 Fe1 P2 C21 112.32(15)
N1 Fe1 P2 C2 79.61(18)
C31 Fe1 P2 C2 -102.1(2)
C30 Fe1 P2 C2 -120.02(18)
C29 Fe1 P2 C2 -159.51(18)
C28 Fe1 P2 C2 172.52(19)
C27 Fe1 P2 C2 -166.3(3)
P1 Fe1 P2 C2 -6.71(14)
C21 P2 C15 C20 -69.4(4)
C2 P2 C15 C20 39.6(4)
Fe1 P2 C15 C20 161.3(3)
C21 P2 C15 C16 107.0(4)
C2 P2 C15 C16 -144.0(4)
Fe1 P2 C15 C16 -22.3(4)
C20 C15 C16 C17 0.8(7)
P2 C15 C16 C17 -175.7(4)
C15 C16 C17 C18 -1.1(7)
C16 C17 C18 C19 -0.2(8)
C17 C18 C19 C20 1.8(8)
C18 C19 C20 C15 -2.1(8)
C16 C15 C20 C19 0.8(7)
P2 C15 C20 C19 177.2(4)
C15 P2 C21 C22 -24.6(4)
C2 P2 C21 C22 -134.6(4)
Fe1 P2 C21 C22 103.6(4)
C15 P2 C21 C26 159.4(4)
C2 P2 C21 C26 49.4(4)
Fe1 P2 C21 C26 -72.4(4)
C26 C21 C22 C23 -1.3(7)
P2 C21 C22 C23 -177.4(4)
C21 C22 C23 C24 0.1(7)
C22 C23 C24 C25 1.1(7)
C23 C24 C25 C26 -1.2(7)
C24 C25 C26 C21 0.0(7)
C22 C21 C26 C25 1.2(7)
P2 C21 C26 C25 177.3(4)
N1 Fe1 C27 C31 -158.2(3)
C30 Fe1 C27 C31 37.3(3)
C29 Fe1 C27 C31 80.8(3)
C28 Fe1 C27 C31 117.3(4)
P2 Fe1 C27 C31 88.2(4)
P1 Fe1 C27 C31 -69.2(3)
N1 Fe1 C27 C28 84.5(3)
C31 Fe1 C27 C28 -117.3(4)
C30 Fe1 C27 C28 -80.0(3)
C29 Fe1 C27 C28 -36.5(2)
P2 Fe1 C27 C28 -29.1(4)
P1 Fe1 C27 C28 173.5(2)
N1 Fe1 C27 Si1 -36.1(3)
C31 Fe1 C27 Si1 122.1(4)
C30 Fe1 C27 Si1 159.4(3)
C29 Fe1 C27 Si1 -157.1(3)
C28 Fe1 C27 Si1 -120.6(4)
P2 Fe1 C27 Si1 -149.67(19)
P1 Fe1 C27 Si1 52.9(3)
C31 C27 C28 C29 0.6(5)
Si1 C27 C28 C29 -170.0(3)
Fe1 C27 C28 C29 59.8(3)
C31 C27 C28 Fe1 -59.1(3)
Si1 C27 C28 Fe1 130.2(3)
N1 Fe1 C28 C29 142.0(3)
C31 Fe1 C28 C29 -81.9(3)
C30 Fe1 C28 C29 -38.2(2)
C27 Fe1 C28 C29 -120.1(3)
P2 Fe1 C28 C29 47.7(3)
P1 Fe1 C28 C29 -134.1(3)
N1 Fe1 C28 C27 -97.9(3)
C31 Fe1 C28 C27 38.2(2)
C30 Fe1 C28 C27 82.0(3)
C29 Fe1 C28 C27 120.1(3)
P2 Fe1 C28 C27 167.9(2)
P1 Fe1 C28 C27 -13.9(4)
C27 C28 C29 C30 -0.2(5)
Fe1 C28 C29 C30 59.9(3)
C27 C28 C29 Fe1 -60.1(3)
N1 Fe1 C29 C28 -45.8(3)
C31 Fe1 C29 C28 80.3(3)
C30 Fe1 C29 C28 118.2(4)
C27 Fe1 C29 C28 37.2(2)
P2 Fe1 C29 C28 -140.1(2)
P1 Fe1 C29 C28 138.0(3)
N1 Fe1 C29 C30 -164.0(2)
C31 Fe1 C29 C30 -37.9(3)
C28 Fe1 C29 C30 -118.2(4)
C27 Fe1 C29 C30 -81.0(3)
P2 Fe1 C29 C30 101.7(2)
P1 Fe1 C29 C30 19.8(4)
C28 C29 C30 C31 -0.3(5)
Fe1 C29 C30 C31 60.2(3)
C28 C29 C30 Fe1 -60.5(3)
N1 Fe1 C30 C31 -80.3(5)
C29 Fe1 C30 C31 -118.3(4)
C28 Fe1 C30 C31 -80.8(3)
C27 Fe1 C30 C31 -37.0(2)
P2 Fe1 C30 C31 160.1(2)
P1 Fe1 C30 C31 71.5(3)
N1 Fe1 C30 C29 38.0(5)
C31 Fe1 C30 C29 118.3(4)
C28 Fe1 C30 C29 37.5(3)
C27 Fe1 C30 C29 81.3(3)
P2 Fe1 C30 C29 -81.6(2)
P1 Fe1 C30 C29 -170.2(2)
C29 C30 C31 C27 0.7(5)
Fe1 C30 C31 C27 61.4(3)
C29 C30 C31 Fe1 -60.6(3)
C28 C27 C31 C30 -0.8(5)
Si1 C27 C31 C30 169.6(3)
Fe1 C27 C31 C30 -60.4(3)
C28 C27 C31 Fe1 59.6(3)
Si1 C27 C31 Fe1 -130.0(4)
N1 Fe1 C31 C30 149.3(2)
C29 Fe1 C31 C30 37.9(2)
C28 Fe1 C31 C30 80.9(3)
C27 Fe1 C31 C30 119.6(4)
P2 Fe1 C31 C30 -28.4(3)
P1 Fe1 C31 C30 -119.0(2)
N1 Fe1 C31 C27 29.7(3)
C30 Fe1 C31 C27 -119.6(4)
C29 Fe1 C31 C27 -81.7(3)
C28 Fe1 C31 C27 -38.7(3)
P2 Fe1 C31 C27 -148.0(2)
P1 Fe1 C31 C27 121.4(2)
C31 C27 Si1 C33 107.3(4)
C28 C27 Si1 C33 -84.0(4)
Fe1 C27 Si1 C33 11.4(4)
C31 C27 Si1 C32 -15.8(5)
C28 C27 Si1 C32 152.8(4)
Fe1 C27 Si1 C32 -111.7(3)
C31 C27 Si1 C34 -134.3(4)
C28 C27 Si1 C34 34.3(4)
Fe1 C27 Si1 C34 129.8(3)
P3 C37 C38 P4 -47.1(4)
C38 C37 P3 C39 -87.6(3)
C38 C37 P3 C45 167.2(3)
C38 C37 P3 Fe2 36.6(3)
N2 Fe2 P3 C39 18.01(19)
C66 Fe2 P3 C39 -150.9(2)
C65 Fe2 P3 C39 -169.3(2)
C64 Fe2 P3 C39 -91.0(4)
C67 Fe2 P3 C39 -111.4(2)
C63 Fe2 P3 C39 -79.2(2)
P4 Fe2 P3 C39 105.90(16)
N2 Fe2 P3 C37 -98.23(19)
C66 Fe2 P3 C37 92.8(2)
C65 Fe2 P3 C37 74.4(3)
C64 Fe2 P3 C37 152.7(4)
C67 Fe2 P3 C37 132.3(2)
C63 Fe2 P3 C37 164.5(2)
P4 Fe2 P3 C37 -10.34(16)
N2 Fe2 P3 C45 142.5(2)
C66 Fe2 P3 C45 -26.4(2)
C65 Fe2 P3 C45 -44.8(3)
C64 Fe2 P3 C45 33.4(4)
C67 Fe2 P3 C45 13.0(2)
C63 Fe2 P3 C45 45.2(2)
P4 Fe2 P3 C45 -129.63(17)
C37 P3 C39 C40 170.7(4)
C45 P3 C39 C40 -82.8(4)
Fe2 P3 C39 C40 51.8(5)
C37 P3 C39 C44 -15.1(5)
C45 P3 C39 C44 91.3(5)
Fe2 P3 C39 C44 -134.1(4)
C44 C39 C40 C41 -1.5(9)
P3 C39 C40 C41 173.0(5)
C39 C40 C41 C42 2.1(11)
C40 C41 C42 C43 -2.0(11)
C41 C42 C43 C44 1.6(11)
C42 C43 C44 C39 -1.1(11)
C40 C39 C44 C43 1.0(9)
P3 C39 C44 C43 -173.0(5)
C39 P3 C45 C50 -4.0(4)
C37 P3 C45 C50 102.9(4)
Fe2 P3 C45 C50 -135.2(3)
C39 P3 C45 C46 176.7(3)
C37 P3 C45 C46 -76.4(4)
Fe2 P3 C45 C46 45.6(4)
C50 C45 C46 C47 2.0(6)
P3 C45 C46 C47 -178.7(3)
C45 C46 C47 C48 -1.1(6)
C46 C47 C48 C49 -0.4(6)
C47 C48 C49 C50 0.9(7)
C46 C45 C50 C49 -1.5(6)
P3 C45 C50 C49 179.3(3)
C48 C49 C50 C45 0.0(7)
C37 C38 P4 C51 163.8(3)
C37 C38 P4 C57 -89.5(3)
C37 C38 P4 Fe2 38.8(3)
N2 Fe2 P4 C51 -37.6(2)
C66 Fe2 P4 C51 126.7(2)
C65 Fe2 P4 C51 89.1(2)
C64 Fe2 P4 C51 56.7(2)
C67 Fe2 P4 C51 137.0(3)
C63 Fe2 P4 C51 60.1(3)
P3 Fe2 P4 C51 -129.68(17)
N2 Fe2 P4 C38 79.2(2)
C66 Fe2 P4 C38 -116.4(2)
C65 Fe2 P4 C38 -154.1(2)
C64 Fe2 P4 C38 173.6(2)
C67 Fe2 P4 C38 -106.1(3)
C63 Fe2 P4 C38 177.0(3)
P3 Fe2 P4 C38 -12.83(16)
N2 Fe2 P4 C57 -161.5(2)
C66 Fe2 P4 C57 2.8(2)
C65 Fe2 P4 C57 -34.8(2)
C64 Fe2 P4 C57 -67.2(2)
C67 Fe2 P4 C57 13.1(3)
C63 Fe2 P4 C57 -63.8(3)
P3 Fe2 P4 C57 106.39(16)
C38 P4 C51 C56 -154.6(4)
C57 P4 C51 C56 97.3(4)
Fe2 P4 C51 C56 -34.9(4)
C38 P4 C51 C52 27.9(4)
C57 P4 C51 C52 -80.2(4)
Fe2 P4 C51 C52 147.6(3)
C56 C51 C52 C53 0.8(7)
P4 C51 C52 C53 178.3(4)
C51 C52 C53 C54 -0.6(7)
C52 C53 C54 C55 0.4(7)
C53 C54 C55 C56 -0.5(7)
C54 C55 C56 C51 0.7(7)
C52 C51 C56 C55 -0.9(7)
P4 C51 C56 C55 -178.4(4)
C51 P4 C57 C58 -11.5(4)
C38 P4 C57 C58 -119.2(4)
Fe2 P4 C57 C58 119.3(3)
C51 P4 C57 C62 169.0(3)
C38 P4 C57 C62 61.3(4)
Fe2 P4 C57 C62 -60.2(4)
C62 C57 C58 C59 -0.1(6)
P4 C57 C58 C59 -179.6(3)
C57 C58 C59 C60 -1.4(7)
C58 C59 C60 C61 1.2(7)
C59 C60 C61 C62 0.5(7)
C58 C57 C62 C61 1.8(6)
P4 C57 C62 C61 -178.7(3)
C60 C61 C62 C57 -2.0(7)
N2 Fe2 C63 C67 -151.9(3)
C66 Fe2 C63 C67 37.0(3)
C65 Fe2 C63 C67 80.4(3)
C64 Fe2 C63 C67 117.0(4)
P4 Fe2 C63 C67 112.1(3)
P3 Fe2 C63 C67 -56.6(3)
N2 Fe2 C63 C64 91.1(3)
C66 Fe2 C63 C64 -80.0(3)
C65 Fe2 C63 C64 -36.6(3)
C67 Fe2 C63 C64 -117.0(4)
P4 Fe2 C63 C64 -4.9(4)
P3 Fe2 C63 C64 -173.6(2)
N2 Fe2 C63 Si2 -24.8(4)
C66 Fe2 C63 Si2 164.1(4)
C65 Fe2 C63 Si2 -152.6(4)
C64 Fe2 C63 Si2 -115.9(5)
C67 Fe2 C63 Si2 127.1(5)
P4 Fe2 C63 Si2 -120.9(3)
P3 Fe2 C63 Si2 70.5(4)
C67 C63 C64 C65 0.2(4)
Si2 C63 C64 C65 -166.9(3)
Fe2 C63 C64 C65 59.9(3)
C67 C63 C64 Fe2 -59.7(3)
Si2 C63 C64 Fe2 133.2(3)
N2 Fe2 C64 C65 147.4(3)
C66 Fe2 C64 C65 -37.8(3)
C67 Fe2 C64 C65 -81.7(3)
C63 Fe2 C64 C65 -120.0(4)
P4 Fe2 C64 C65 57.5(3)
P3 Fe2 C64 C65 -104.0(4)
N2 Fe2 C64 C63 -92.5(3)
C66 Fe2 C64 C63 82.2(3)
C65 Fe2 C64 C63 120.0(4)
C67 Fe2 C64 C63 38.4(2)
P4 Fe2 C64 C63 177.6(2)
P3 Fe2 C64 C63 16.0(5)
C63 C64 C65 C66 -0.8(5)
Fe2 C64 C65 C66 59.9(3)
C63 C64 C65 Fe2 -60.7(3)
N2 Fe2 C65 C64 -42.0(3)
C66 Fe2 C65 C64 118.6(4)
C67 Fe2 C65 C64 80.1(3)
C63 Fe2 C65 C64 37.0(3)
P4 Fe2 C65 C64 -129.2(2)
P3 Fe2 C65 C64 147.2(2)
N2 Fe2 C65 C66 -160.6(2)
C64 Fe2 C65 C66 -118.6(4)
C67 Fe2 C65 C66 -38.5(2)
C63 Fe2 C65 C66 -81.6(3)
P4 Fe2 C65 C66 112.2(2)
P3 Fe2 C65 C66 28.6(3)
C64 C65 C66 C67 1.1(5)
Fe2 C65 C66 C67 61.4(3)
C64 C65 C66 Fe2 -60.4(3)
N2 Fe2 C66 C65 53.3(6)
C64 Fe2 C66 C65 37.4(2)
C67 Fe2 C66 C65 117.4(3)
C63 Fe2 C66 C65 80.8(3)
P4 Fe2 C66 C65 -72.4(2)
P3 Fe2 C66 C65 -161.9(2)
N2 Fe2 C66 C67 -64.0(6)
C65 Fe2 C66 C67 -117.4(3)
C64 Fe2 C66 C67 -80.0(3)
C63 Fe2 C66 C67 -36.5(2)
P4 Fe2 C66 C67 170.3(2)
P3 Fe2 C66 C67 80.7(2)
C65 C66 C67 C63 -0.9(5)
Fe2 C66 C67 C63 60.4(3)
C65 C66 C67 Fe2 -61.3(3)
C64 C63 C67 C66 0.4(4)
Si2 C63 C67 C66 166.2(3)
Fe2 C63 C67 C66 -59.1(3)
C64 C63 C67 Fe2 59.5(3)
Si2 C63 C67 Fe2 -134.7(4)
N2 Fe2 C67 C66 157.4(2)
C65 Fe2 C67 C66 38.4(2)
C64 Fe2 C67 C66 81.6(3)
C63 Fe2 C67 C66 120.2(4)
P4 Fe2 C67 C66 -15.7(4)
P3 Fe2 C67 C66 -106.1(2)
N2 Fe2 C67 C63 37.1(3)
C66 Fe2 C67 C63 -120.2(4)
C65 Fe2 C67 C63 -81.9(3)
C64 Fe2 C67 C63 -38.7(3)
P4 Fe2 C67 C63 -136.0(2)
P3 Fe2 C67 C63 133.6(2)
C67 C63 Si2 C69 172.9(4)
C64 C63 Si2 C69 -23.4(4)
Fe2 C63 Si2 C69 70.1(4)
C67 C63 Si2 C68 50.2(5)
C64 C63 Si2 C68 -146.2(4)
Fe2 C63 Si2 C68 -52.6(4)
C67 C63 Si2 C70 -70.1(4)
C64 C63 Si2 C70 93.6(4)
Fe2 C63 Si2 C70 -172.9(3)
